data_1519494
loop_
_publ_author_name
'Taylor, Peter G.'
'Coles, Simon J.'
'Hursthouse, Michael B.'

_publ_section_title
;
 C10H20O2Si
;
_journal_name_full 'Crystal Structure Report Archive'
_journal_page_first 933
_journal_year 2002
_chemical_formula_sum 'C10 H20 O2 Si'
_chemical_formula_weight 200.35
_space_group_IT_number 2
_symmetry_cell_setting triclinic
_symmetry_space_group_name_Hall '-P 1'
_symmetry_space_group_name_H-M 'P -1'
_atom_sites_solution_hydrogens geom
_atom_sites_solution_primary direct
_atom_sites_solution_secondary difmap
_cell_angle_alpha 104.7620(10)
_cell_angle_beta 98.9520(10)
_cell_angle_gamma 101.329(2)
_cell_formula_units_Z 2
_cell_length_a 5.14490(10)
_cell_length_b 10.2655(3)
_cell_length_c 11.7941(3)
_cell_measurement_reflns_used 4209
_cell_measurement_temperature 120(2)
_cell_measurement_theta_max 27.48
_cell_measurement_theta_min 2.91
_cell_volume 576.55(3)
_computing_cell_refinement 'DENZO and COLLECT'
_computing_data_collection
;
'DENZO (Otwinowski and Minor, 1997) & COLLECT (Hooft, 1998) '
;
_computing_data_reduction 'DENZO and COLLECT'
_computing_publication_material SHELXL-97
_computing_structure_refinement 'SHELXL-97 (Sheldrick, 2008)'
_computing_structure_solution 'SHELXS-97 (Sheldrick, 2008)'
_diffrn_ambient_temperature 120(2)
_diffrn_measured_fraction_theta_full 0.985
_diffrn_measured_fraction_theta_max 0.985
_diffrn_measurement_device_type 'Enraf Nonius KappaCCD area detector'
_diffrn_measurement_method '\w and \f scans to fill Ewald sphere'
_diffrn_radiation_monochromator graphite
_diffrn_radiation_source 'Enraf Nonius FR591 rotating anode'
_diffrn_radiation_type MoK\a
_diffrn_radiation_wavelength 0.71073
_diffrn_reflns_av_R_equivalents 0.0518
_diffrn_reflns_av_sigmaI/netI 0.0411
_diffrn_reflns_limit_h_max 6
_diffrn_reflns_limit_h_min -6
_diffrn_reflns_limit_k_max 13
_diffrn_reflns_limit_k_min -11
_diffrn_reflns_limit_l_max 15
_diffrn_reflns_limit_l_min -15
_diffrn_reflns_number 7070
_diffrn_reflns_theta_full 27.50
_diffrn_reflns_theta_max 27.50
_diffrn_reflns_theta_min 3.18
_exptl_absorpt_coefficient_mu 0.174
_exptl_absorpt_correction_T_max 0.9660
_exptl_absorpt_correction_T_min 0.9179
_exptl_absorpt_correction_type multi-scan
_exptl_absorpt_process_details 'SORTAV Blessing (1997)'
_exptl_crystal_colour colourless
_exptl_crystal_density_diffrn 1.154
_exptl_crystal_density_method 'not measured'
_exptl_crystal_description block
_exptl_crystal_F_000 220
_exptl_crystal_size_max 0.50
_exptl_crystal_size_mid 0.25
_exptl_crystal_size_min 0.20
_refine_diff_density_max 0.285
_refine_diff_density_min -0.271
_refine_diff_density_rms 0.047
_refine_ls_extinction_coef 0.08(3)
_refine_ls_extinction_expression Fc^*^=kFc[1+0.001xFc^2^\l^3^/sin(2\q)]^-1/4^
_refine_ls_extinction_method SHELXL
_refine_ls_goodness_of_fit_ref 1.043
_refine_ls_hydrogen_treatment constr
_refine_ls_matrix_type full
_refine_ls_number_parameters 121
_refine_ls_number_reflns 2617
_refine_ls_number_restraints 0
_refine_ls_restrained_S_all 1.043
_refine_ls_R_factor_all 0.0620
_refine_ls_R_factor_gt 0.0532
_refine_ls_shift/su_max 0.001
_refine_ls_shift/su_mean 0.000
_refine_ls_structure_factor_coef Fsqd
_refine_ls_weighting_details 'calc w=1/[\s^2^(Fo^2^)+(0.0861P)^2^+0.1561P] where P=(Fo^2^+2Fc^2^)/3'
_refine_ls_weighting_scheme calc
_refine_ls_wR_factor_gt 0.1488
_refine_ls_wR_factor_ref 0.1600
_reflns_number_gt 2221
_reflns_number_total 2617
_reflns_threshold_expression >2\s(I)
_cod_data_source_file eCrystal-933.cif
_cod_data_source_block s92
_cod_depositor_comments
;
Citation :
Taylor, Peter G. and Coles, Simon J. and Hursthouse, Michael B. (2002) 
University of Southampton, Crystal Structure Report Archive. 
(doi:10.5258/ecrystals/933)

More at:
http://ecrystals.chem.soton.ac.uk/933/

The following automatic conversions were performed:

'_symmetry_cell_setting' value 'Triclinic' changed to 'triclinic'
according to the built-in table from CIF Core dictionary named
'cif_core.dic' version 2.4.1 from 2010-06-29.

Automatic conversion script
Id: cif_fix_values 3271 2015-04-21 07:52:19Z andrius 
;
_cod_original_cell_volume 576.55(2)
_cod_original_sg_symbol_H-M P-1
_cod_database_code 1519494

loop_
_symmetry_equiv_pos_as_xyz
'x, y, z'
'-x, -y, -z'

loop_
_atom_site_label
_atom_site_type_symbol
_atom_site_fract_x
_atom_site_fract_y
_atom_site_fract_z
_atom_site_U_iso_or_equiv
_atom_site_adp_type
_atom_site_occupancy
_atom_site_symmetry_multiplicity
_atom_site_calc_flag
_atom_site_refinement_flags
_atom_site_disorder_assembly
_atom_site_disorder_group
C1 C 0.7135(4) 0.9285(2) 0.7097(2) 0.0595(5) Uani 1 1 d . . .
H1 H 0.5500 0.9597 0.6804 0.071 Uiso 1 1 calc R . .
C2 C 0.8394(6) 0.8805(3) 0.6008(2) 0.0902(8) Uani 1 1 d . . .
H2A H 0.7881 0.9261 0.5391 0.108 Uiso 1 1 calc R . .
H2B H 1.0399 0.9048 0.6258 0.108 Uiso 1 1 calc R . .
C3 C 0.7302(7) 0.7237(3) 0.5505(3) 0.0977(9) Uani 1 1 d . . .
H3A H 0.6413 0.6978 0.4645 0.117 Uiso 1 1 calc R . .
H3B H 0.8796 0.6766 0.5585 0.117 Uiso 1 1 calc R . .
C4 C 0.5306(6) 0.6827(3) 0.6214(3) 0.0940(9) Uani 1 1 d . . .
H4A H 0.5374 0.5910 0.6327 0.113 Uiso 1 1 calc R . .
H4B H 0.3442 0.6771 0.5800 0.113 Uiso 1 1 calc R . .
C5 C 0.6112(6) 0.7943(3) 0.7407(3) 0.0807(7) Uani 1 1 d . . .
H5A H 0.7562 0.7763 0.7959 0.097 Uiso 1 1 calc R . .
H5B H 0.4535 0.7994 0.7787 0.097 Uiso 1 1 calc R . .
C6 C 1.0624(4) 1.2292(2) 0.78580(19) 0.0557(5) Uani 1 1 d . . .
H6 H 1.1892 1.2038 0.7324 0.067 Uiso 1 1 calc R . .
C7 C 0.8429(5) 1.2754(3) 0.7139(3) 0.0866(8) Uani 1 1 d . . .
H7A H 0.6702 1.2555 0.7407 0.104 Uiso 1 1 calc R . .
H7B H 0.8109 1.2265 0.6272 0.104 Uiso 1 1 calc R . .
C8 C 0.9521(7) 1.4325(3) 0.7384(4) 0.1104(11) Uani 1 1 d . . .
H8A H 0.9892 1.4529 0.6641 0.132 Uiso 1 1 calc R . .
H8B H 0.8163 1.4822 0.7660 0.132 Uiso 1 1 calc R . .
C9 C 1.2060(9) 1.4788(3) 0.8326(4) 0.1138(12) Uani 1 1 d . . .
H9A H 1.2037 1.5634 0.8952 0.137 Uiso 1 1 calc R . .
H9B H 1.3656 1.5000 0.7971 0.137 Uiso 1 1 calc R . .
C10 C 1.2189(6) 1.3603(3) 0.8862(3) 0.0857(8) Uani 1 1 d . . .
H10A H 1.1335 1.3709 0.9566 0.103 Uiso 1 1 calc R . .
H10B H 1.4095 1.3570 0.9117 0.103 Uiso 1 1 calc R . .
O1 O 1.2073(2) 1.03530(17) 0.89498(13) 0.0609(4) Uani 1 1 d . . .
H1A H 1.1631 0.9808 0.9350 0.091 Uiso 1 1 calc R . .
O2 O 0.7692(2) 1.11455(16) 0.94199(13) 0.0573(4) Uani 1 1 d . . .
H2 H 0.6036 1.1000 0.9112 0.086 Uiso 1 1 calc R . .
Si1 Si 0.93664(8) 1.07593(5) 0.83502(4) 0.0483(2) Uani 1 1 d . . .

loop_
_atom_site_aniso_label
_atom_site_aniso_U_11
_atom_site_aniso_U_22
_atom_site_aniso_U_33
_atom_site_aniso_U_23
_atom_site_aniso_U_13
_atom_site_aniso_U_12
C1 0.0453(10) 0.0664(12) 0.0673(12) 0.0285(10) 0.0090(8) 0.0061(8)
C2 0.0860(18) 0.103(2) 0.0682(15) 0.0220(14) 0.0227(13) -0.0065(15)
C3 0.095(2) 0.096(2) 0.0905(19) 0.0123(16) 0.0249(17) 0.0142(16)
C4 0.0903(19) 0.0679(15) 0.116(2) 0.0209(15) 0.0213(17) 0.0102(14)
C5 0.0807(16) 0.0735(15) 0.0876(17) 0.0335(13) 0.0250(13) 0.0007(12)
C6 0.0406(9) 0.0685(12) 0.0646(11) 0.0324(10) 0.0147(8) 0.0089(8)
C7 0.0644(14) 0.0980(19) 0.110(2) 0.0637(17) 0.0055(14) 0.0171(13)
C8 0.103(2) 0.094(2) 0.163(3) 0.073(2) 0.034(2) 0.0389(18)
C9 0.139(3) 0.0740(17) 0.127(3) 0.0422(18) 0.025(2) 0.0093(19)
C10 0.0836(17) 0.0759(15) 0.0852(17) 0.0280(13) 0.0091(14) -0.0067(13)
O1 0.0349(6) 0.0934(11) 0.0713(9) 0.0459(8) 0.0176(6) 0.0214(6)
O2 0.0361(6) 0.0810(9) 0.0649(8) 0.0341(7) 0.0164(6) 0.0166(6)
Si1 0.0310(3) 0.0651(4) 0.0556(4) 0.0304(3) 0.0107(2) 0.0099(2)

loop_
_atom_type_symbol
_atom_type_description
_atom_type_scat_dispersion_real
_atom_type_scat_dispersion_imag
_atom_type_scat_source
C C 0.0033 0.0016 'International Tables Vol C Tables 4.2.6.8 and 6.1.1.4'
H H 0.0000 0.0000 'International Tables Vol C Tables 4.2.6.8 and 6.1.1.4'
O O 0.0106 0.0060 'International Tables Vol C Tables 4.2.6.8 and 6.1.1.4'
Si Si 0.0817 0.0704 'International Tables Vol C Tables 4.2.6.8 and 6.1.1.4'

loop_
_geom_angle_atom_site_label_1
_geom_angle_atom_site_label_2
_geom_angle_atom_site_label_3
_geom_angle
_geom_angle_site_symmetry_1
_geom_angle_site_symmetry_3
C5 C1 C2 103.6(2) . .
C5 C1 Si1 116.08(16) . .
C2 C1 Si1 115.29(15) . .
C5 C1 H1 107.1 . .
C2 C1 H1 107.1 . .
Si1 C1 H1 107.1 . .
C3 C2 C1 107.1(2) . .
C3 C2 H2A 110.3 . .
C1 C2 H2A 110.3 . .
C3 C2 H2B 110.3 . .
C1 C2 H2B 110.3 . .
H2A C2 H2B 108.6 . .
C4 C3 C2 106.6(2) . .
C4 C3 H3A 110.4 . .
C2 C3 H3A 110.4 . .
C4 C3 H3B 110.4 . .
C2 C3 H3B 110.4 . .
H3A C3 H3B 108.6 . .
C3 C4 C5 105.8(2) . .
C3 C4 H4A 110.6 . .
C5 C4 H4A 110.6 . .
C3 C4 H4B 110.6 . .
C5 C4 H4B 110.6 . .
H4A C4 H4B 108.7 . .
C4 C5 C1 104.4(2) . .
C4 C5 H5A 110.9 . .
C1 C5 H5A 110.9 . .
C4 C5 H5B 110.9 . .
C1 C5 H5B 110.9 . .
H5A C5 H5B 108.9 . .
C10 C6 C7 104.7(2) . .
C10 C6 Si1 115.39(16) . .
C7 C6 Si1 114.89(14) . .
C10 C6 H6 107.1 . .
C7 C6 H6 107.1 . .
Si1 C6 H6 107.1 . .
C6 C7 C8 105.6(2) . .
C6 C7 H7A 110.6 . .
C8 C7 H7A 110.6 . .
C6 C7 H7B 110.6 . .
C8 C7 H7B 110.6 . .
H7A C7 H7B 108.8 . .
C9 C8 C7 108.1(3) . .
C9 C8 H8A 110.1 . .
C7 C8 H8A 110.1 . .
C9 C8 H8B 110.1 . .
C7 C8 H8B 110.1 . .
H8A C8 H8B 108.4 . .
C8 C9 C10 106.7(3) . .
C8 C9 H9A 110.4 . .
C10 C9 H9A 110.4 . .
C8 C9 H9B 110.4 . .
C10 C9 H9B 110.4 . .
H9A C9 H9B 108.6 . .
C9 C10 C6 105.1(2) . .
C9 C10 H10A 110.7 . .
C6 C10 H10A 110.7 . .
C9 C10 H10B 110.7 . .
C6 C10 H10B 110.7 . .
H10A C10 H10B 108.8 . .
Si1 O1 H1A 109.5 . .
Si1 O2 H2 109.5 . .
O1 Si1 O2 106.54(7) . .
O1 Si1 C6 105.98(8) . .
O2 Si1 C6 111.26(9) . .
O1 Si1 C1 111.84(10) . .
O2 Si1 C1 108.70(9) . .
C6 Si1 C1 112.37(9) . .

loop_
_geom_bond_atom_site_label_1
_geom_bond_atom_site_label_2
_geom_bond_distance
_geom_bond_site_symmetry_2
C1 C5 1.530(3) .
C1 C2 1.541(3) .
C1 Si1 1.855(2) .
C1 H1 1.0000 .
C2 C3 1.521(4) .
C2 H2A 0.9900 .
C2 H2B 0.9900 .
C3 C4 1.485(4) .
C3 H3A 0.9900 .
C3 H3B 0.9900 .
C4 C5 1.509(4) .
C4 H4A 0.9900 .
C4 H4B 0.9900 .
C5 H5A 0.9900 .
C5 H5B 0.9900 .
C6 C10 1.525(3) .
C6 C7 1.528(3) .
C6 Si1 1.8478(19) .
C6 H6 1.0000 .
C7 C8 1.535(4) .
C7 H7A 0.9900 .
C7 H7B 0.9900 .
C8 C9 1.483(5) .
C8 H8A 0.9900 .
C8 H8B 0.9900 .
C9 C10 1.515(4) .
C9 H9A 0.9900 .
C9 H9B 0.9900 .
C10 H10A 0.9900 .
C10 H10B 0.9900 .
O1 Si1 1.6386(13) .
O1 H1A 0.8400 .
O2 Si1 1.6459(14) .
O2 H2 0.8400 .
